data_7016116
loop_
_publ_author_name
'Zhang, Shi-Yuan'
'Zhang, Zhen-Jie'
'Shi, Wei'
'Zhao, Bin'
'Cheng, Peng'
'Liao, Dai-Zheng'
'Yan, Shi-Ping'

_publ_section_title
;
 Structural evolution and magnetic properties of Co(II) coordination
 polymers varied from 1D to 3D constructed by
 1,4-bis(1,2,4-triazol-1-ylmethyl)benzene.
;
_journal_issue 31
_journal_name_full 'Dalton transactions (Cambridge, England : 2003)'
_journal_page_first 7993
_journal_page_last 8002
_journal_paper_doi 10.1039/c1dt10282f
_journal_volume 40
_journal_year 2011
_chemical_formula_sum 'C20 H19 Co0.5 N3 O5'
_chemical_formula_weight 410.85
_chemical_name_systematic
;
?
;
_space_group_IT_number 14
_symmetry_cell_setting monoclinic
_symmetry_space_group_name_Hall '-P 2ybc'
_symmetry_space_group_name_H-M 'P 1 21/c 1'
_atom_sites_solution_hydrogens geom
_atom_sites_solution_primary direct
_atom_sites_solution_secondary difmap
_audit_creation_method SHELXL-97
_cell_angle_alpha 90.00
_cell_angle_beta 98.089(7)
_cell_angle_gamma 90.00
_cell_formula_units_Z 4
_cell_length_a 14.6365(13)
_cell_length_b 5.4996(6)
_cell_length_c 24.163(3)
_cell_measurement_temperature 293(2)
_cell_volume 1925.6(4)
_computing_structure_refinement 'SHELXL-97 (Sheldrick, 1997)'
_computing_structure_solution 'SHELXS-97 (Sheldrick, 1990)'
_diffrn_ambient_temperature 293(2)
_diffrn_measured_fraction_theta_full 0.992
_diffrn_measured_fraction_theta_max 0.992
_diffrn_radiation_monochromator graphite
_diffrn_radiation_source 'fine-focus sealed tube'
_diffrn_radiation_type MoK\a
_diffrn_radiation_wavelength 0.71075
_diffrn_reflns_av_R_equivalents 0.0431
_diffrn_reflns_av_sigmaI/netI 0.0485
_diffrn_reflns_limit_h_max 17
_diffrn_reflns_limit_h_min -16
_diffrn_reflns_limit_k_max 6
_diffrn_reflns_limit_k_min -6
_diffrn_reflns_limit_l_max 28
_diffrn_reflns_limit_l_min -28
_diffrn_reflns_number 9764
_diffrn_reflns_theta_full 25.01
_diffrn_reflns_theta_max 25.01
_diffrn_reflns_theta_min 3.08
_exptl_absorpt_coefficient_mu 0.513
_exptl_absorpt_correction_T_max 0.9898
_exptl_absorpt_correction_T_min 0.9505
_exptl_absorpt_correction_type multi-scan
_exptl_crystal_colour Red
_exptl_crystal_density_diffrn 1.417
_exptl_crystal_density_method 'not measured'
_exptl_crystal_description Plate
_exptl_crystal_F_000 854
_exptl_crystal_size_max 0.10
_exptl_crystal_size_mid 0.02
_exptl_crystal_size_min 0.02
_refine_diff_density_max 0.208
_refine_diff_density_min -0.387
_refine_diff_density_rms 0.058
_refine_ls_extinction_method none
_refine_ls_goodness_of_fit_ref 0.928
_refine_ls_hydrogen_treatment constr
_refine_ls_matrix_type full
_refine_ls_number_parameters 262
_refine_ls_number_reflns 3381
_refine_ls_number_restraints 0
_refine_ls_restrained_S_all 0.928
_refine_ls_R_factor_all 0.0743
_refine_ls_R_factor_gt 0.0551
_refine_ls_shift/su_max 0.009
_refine_ls_shift/su_mean 0.002
_refine_ls_structure_factor_coef Fsqd
_refine_ls_weighting_details 'calc w=1/[\s^2^(Fo^2^)+(0.0798P)^2^+4.1604P] where P=(Fo^2^+2Fc^2^)/3'
_refine_ls_weighting_scheme calc
_refine_ls_wR_factor_gt 0.1417
_refine_ls_wR_factor_ref 0.1528
_reflns_number_gt 2815
_reflns_number_total 3381
_reflns_threshold_expression >2sigma(I)
_cod_data_source_file c1dt10282f.txt
_cod_data_source_block 5
_cod_depositor_comments
;
The following automatic conversions were performed:

'_symmetry_cell_setting' value 'Monoclinic' changed to 'monoclinic'
according to /home/saulius/struct/CIF-dictionaries/cif_core.dic
dictionary named 'cif_core.dic' version 2.4.1 from
2010-06-29.

'_exptl_absorpt_correction_type' value 'Multi-scan'
changed to 'multi-scan' according to
/home/saulius/struct/CIF-dictionaries/cif_core.dic dictionary named
'cif_core.dic' version 2.4.1 from 2010-06-29.

Automatic conversion script
Id: cif_fix_values 1715 2011-07-08 13:25:40Z adriana 
;
_cod_original_sg_symbol_H-M P21/c
_cod_original_formula_sum 'C20 H19 Co0.50 N3 O5'
_cod_database_code 7016116

loop_
_symmetry_equiv_pos_as_xyz
'x, y, z'
'-x, y+1/2, -z+1/2'
'-x, -y, -z'
'x, -y-1/2, z-1/2'

loop_
_atom_site_label
_atom_site_type_symbol
_atom_site_fract_x
_atom_site_fract_y
_atom_site_fract_z
_atom_site_U_iso_or_equiv
_atom_site_adp_type
_atom_site_occupancy
_atom_site_symmetry_multiplicity
_atom_site_calc_flag
_atom_site_refinement_flags
_atom_site_disorder_assembly
_atom_site_disorder_group
Co1 Co 0.5000 0.5000 0.0000 0.0248(2) Uani 1 2 d S . .
O2 O 0.54566(16) 0.2899(4) 0.07138(10) 0.0318(6) Uani 1 1 d . . .
O3 O 0.65761(19) 0.5261(5) 0.11246(11) 0.0442(7) Uani 1 1 d . . .
O1 O 0.42672(16) 0.1870(4) -0.03182(10) 0.0346(6) Uani 1 1 d . . .
H1A H 0.3892 0.2488 -0.0584 0.054(14) Uiso 1 1 d R . .
H1B H 0.4508 0.0378 -0.0483 0.070(15) Uiso 1 1 d R . .
N1 N 0.62082(19) 0.4111(6) -0.03532(12) 0.0330(7) Uani 1 1 d . . .
C9 C 0.5495(3) 0.0018(7) 0.16606(17) 0.0436(9) Uani 1 1 d . . .
H9 H 0.5034 -0.0263 0.1361 0.052 Uiso 1 1 calc R . .
N2 N 0.7573(2) 0.2920(6) -0.04741(14) 0.0388(8) Uani 1 1 d . . .
C8 C 0.6108(2) 0.1911(7) 0.16379(14) 0.0321(8) Uani 1 1 d . . .
C7 C 0.6050(2) 0.3474(6) 0.11271(14) 0.0295(8) Uani 1 1 d . . .
C2 C 0.6481(3) 0.5124(10) -0.0809(2) 0.0636(14) Uani 1 1 d . . .
H2 H 0.6114 0.6199 -0.1040 0.076 Uiso 1 1 calc R . .
C6 C 1.0133(3) 0.2979(7) -0.03033(16) 0.0399(9) Uani 1 1 d . . .
H6 H 1.0229 0.1598 -0.0510 0.048 Uiso 1 1 calc R . .
C5 C 0.9131(3) 0.5572(7) 0.01117(17) 0.0410(10) Uani 1 1 d . . .
H5 H 0.8546 0.5977 0.0191 0.049 Uiso 1 1 calc R . .
C1 C 0.6913(2) 0.2753(7) -0.01558(17) 0.0369(9) Uani 1 1 d . . .
H1 H 0.6944 0.1802 0.0165 0.044 Uiso 1 1 calc R . .
C4 C 0.9247(2) 0.3509(7) -0.01992(16) 0.0354(9) Uani 1 1 d . . .
C13 C 0.6770(3) 0.2327(8) 0.20962(17) 0.0479(11) Uani 1 1 d . . .
H13 H 0.7182 0.3612 0.2090 0.057 Uiso 1 1 calc R . .
N3 N 0.7309(3) 0.4466(9) -0.09011(17) 0.0703(13) Uani 1 1 d . . .
C12 C 0.6824(3) 0.0860(10) 0.25596(19) 0.0614(13) Uani 1 1 d . . .
H12 H 0.7267 0.1173 0.2867 0.074 Uiso 1 1 calc R . .
C10 C 0.5566(3) -0.1466(8) 0.21290(19) 0.0564(12) Uani 1 1 d . . .
H10 H 0.5157 -0.2752 0.2141 0.068 Uiso 1 1 calc R . .
C11 C 0.6235(4) -0.1047(10) 0.25737(19) 0.0596(13) Uani 1 1 d . . .
H11 H 0.6287 -0.2061 0.2885 0.072 Uiso 1 1 calc R . .
C3 C 0.8479(3) 0.1791(8) -0.0399(2) 0.0488(11) Uani 1 1 d . . .
H3A H 0.8590 0.1092 -0.0752 0.059 Uiso 1 1 calc R . .
H3B H 0.8483 0.0474 -0.0132 0.059 Uiso 1 1 calc R . .
O4 O 0.2047(2) 0.4851(6) 0.40683(14) 0.0674(10) Uani 1 1 d . . .
O5 O 0.1875(2) 0.2111(6) 0.33879(14) 0.0623(9) Uani 1 1 d . . .
H5A H 0.2365 0.1593 0.3553 0.094 Uiso 1 1 calc R . .
C15 C 0.0640(3) 0.4736(7) 0.34435(16) 0.0396(9) Uani 1 1 d . . .
C20 C 0.0290(4) 0.6864(8) 0.36421(19) 0.0560(12) Uani 1 1 d . . .
H20 H 0.0668 0.7863 0.3887 0.067 Uiso 1 1 calc R . .
C19 C -0.0620(4) 0.7491(9) 0.3475(2) 0.0691(15) Uani 1 1 d . . .
H19 H -0.0858 0.8901 0.3613 0.083 Uiso 1 1 calc R . .
C16 C 0.0078(3) 0.3320(8) 0.30711(17) 0.0460(10) Uani 1 1 d . . .
H16 H 0.0312 0.1917 0.2928 0.055 Uiso 1 1 calc R . .
C18 C -0.1177(4) 0.6036(11) 0.3106(2) 0.0693(15) Uani 1 1 d . . .
H18 H -0.1789 0.6467 0.2992 0.083 Uiso 1 1 calc R . .
C14 C 0.1594(3) 0.3953(8) 0.36669(17) 0.0440(10) Uani 1 1 d . . .
C17 C -0.0828(3) 0.3960(10) 0.2908(2) 0.0626(13) Uani 1 1 d . . .
H17 H -0.1206 0.2972 0.2660 0.075 Uiso 1 1 calc R . .

loop_
_atom_site_aniso_label
_atom_site_aniso_U_11
_atom_site_aniso_U_22
_atom_site_aniso_U_33
_atom_site_aniso_U_23
_atom_site_aniso_U_13
_atom_site_aniso_U_12
Co1 0.0220(3) 0.0228(3) 0.0289(4) 0.0014(3) 0.0013(2) -0.0006(3)
O2 0.0304(13) 0.0285(12) 0.0339(13) 0.0019(11) -0.0051(11) -0.0011(11)
O3 0.0429(15) 0.0383(15) 0.0463(16) 0.0081(13) -0.0115(13) -0.0120(13)
O1 0.0339(14) 0.0264(13) 0.0400(14) 0.0002(11) -0.0070(12) -0.0025(11)
N1 0.0251(15) 0.0385(16) 0.0355(17) 0.0059(14) 0.0043(13) 0.0036(14)
C9 0.051(2) 0.042(2) 0.038(2) 0.0036(19) 0.0092(18) 0.001(2)
N2 0.0263(16) 0.0460(19) 0.0448(18) 0.0055(16) 0.0074(14) 0.0092(15)
C8 0.0317(19) 0.0331(19) 0.0312(19) 0.0027(16) 0.0032(15) 0.0091(17)
C7 0.0275(18) 0.0254(18) 0.0343(19) -0.0007(15) 0.0002(15) 0.0040(16)
C2 0.043(2) 0.096(4) 0.054(3) 0.037(3) 0.016(2) 0.027(3)
C6 0.035(2) 0.040(2) 0.048(2) -0.0050(19) 0.0157(18) 0.0091(19)
C5 0.0283(19) 0.044(2) 0.054(2) -0.0006(19) 0.0166(18) 0.0118(18)
C1 0.031(2) 0.035(2) 0.046(2) 0.0083(17) 0.0091(17) 0.0032(17)
C4 0.0285(19) 0.038(2) 0.041(2) 0.0033(17) 0.0100(16) 0.0068(17)
C13 0.042(2) 0.057(3) 0.042(2) 0.011(2) -0.0029(19) -0.001(2)
N3 0.045(2) 0.115(4) 0.054(2) 0.033(2) 0.0213(19) 0.028(2)
C12 0.055(3) 0.085(4) 0.041(2) 0.018(2) -0.004(2) 0.010(3)
C10 0.075(3) 0.046(3) 0.053(3) 0.011(2) 0.025(3) -0.004(2)
C11 0.070(3) 0.068(3) 0.043(3) 0.022(2) 0.016(2) 0.021(3)
C3 0.030(2) 0.046(2) 0.072(3) -0.007(2) 0.012(2) 0.010(2)
O4 0.063(2) 0.077(2) 0.057(2) -0.0208(18) -0.0110(17) -0.0089(19)
O5 0.0470(18) 0.072(2) 0.061(2) -0.0206(18) -0.0179(15) 0.0205(17)
C15 0.048(2) 0.036(2) 0.036(2) 0.0047(17) 0.0085(18) 0.0011(19)
C20 0.078(3) 0.041(2) 0.050(3) 0.003(2) 0.014(2) 0.007(3)
C19 0.088(4) 0.052(3) 0.074(4) 0.015(3) 0.033(3) 0.032(3)
C16 0.042(2) 0.046(2) 0.050(2) 0.001(2) 0.0054(19) 0.006(2)
C18 0.052(3) 0.080(4) 0.078(4) 0.027(3) 0.016(3) 0.027(3)
C14 0.046(2) 0.043(2) 0.042(2) 0.004(2) 0.003(2) -0.003(2)
C17 0.043(3) 0.073(3) 0.071(3) 0.010(3) 0.001(2) 0.010(3)

loop_
_atom_type_symbol
_atom_type_description
_atom_type_scat_dispersion_real
_atom_type_scat_dispersion_imag
_atom_type_scat_source
C C 0.0033 0.0016 'International Tables Vol C Tables 4.2.6.8 and 6.1.1.4'
H H 0.0000 0.0000 'International Tables Vol C Tables 4.2.6.8 and 6.1.1.4'
Co Co 0.3494 0.9721 'International Tables Vol C Tables 4.2.6.8 and 6.1.1.4'
N N 0.0061 0.0033 'International Tables Vol C Tables 4.2.6.8 and 6.1.1.4'
O O 0.0106 0.0060 'International Tables Vol C Tables 4.2.6.8 and 6.1.1.4'

loop_
_geom_angle_atom_site_label_1
_geom_angle_atom_site_label_2
_geom_angle_atom_site_label_3
_geom_angle
_geom_angle_site_symmetry_1
_geom_angle_site_symmetry_3
_geom_angle_publ_flag
O2 Co1 O2 180.00(13) 3_665 . ?
O2 Co1 O1 93.59(9) 3_665 . ?
O2 Co1 O1 86.41(9) . . ?
O2 Co1 O1 86.41(9) 3_665 3_665 ?
O2 Co1 O1 93.59(9) . 3_665 ?
O1 Co1 O1 180.00(13) . 3_665 ?
O2 Co1 N1 89.05(10) 3_665 . ?
O2 Co1 N1 90.95(10) . . ?
O1 Co1 N1 94.30(11) . . ?
O1 Co1 N1 85.70(11) 3_665 . ?
O2 Co1 N1 90.95(10) 3_665 3_665 ?
O2 Co1 N1 89.05(10) . 3_665 ?
O1 Co1 N1 85.70(11) . 3_665 ?
O1 Co1 N1 94.30(11) 3_665 3_665 ?
N1 Co1 N1 180.0(2) . 3_665 ?
C7 O2 Co1 127.7(2) . . ?
Co1 O1 H1A 100.9 . . ?
Co1 O1 H1B 128.6 . . ?
H1A O1 H1B 104.7 . . ?
C1 N1 C2 103.1(3) . . ?
C1 N1 Co1 130.0(3) . . ?
C2 N1 Co1 126.4(3) . . ?
C8 C9 C10 120.1(4) . . ?
C8 C9 H9 119.9 . . ?
C10 C9 H9 119.9 . . ?
C1 N2 N3 109.6(3) . . ?
C1 N2 C3 128.9(3) . . ?
N3 N2 C3 121.5(3) . . ?
C9 C8 C13 118.6(4) . . ?
C9 C8 C7 120.3(3) . . ?
C13 C8 C7 121.1(3) . . ?
O3 C7 O2 123.2(3) . . ?
O3 C7 C8 119.5(3) . . ?
O2 C7 C8 117.3(3) . . ?
N3 C2 N1 114.3(4) . . ?
N3 C2 H2 122.9 . . ?
N1 C2 H2 122.9 . . ?
C5 C6 C4 121.9(4) 3_765 . ?
C5 C6 H6 119.0 3_765 . ?
C4 C6 H6 119.0 . . ?
C4 C5 C6 120.6(3) . 3_765 ?
C4 C5 H5 119.7 . . ?
C6 C5 H5 119.7 3_765 . ?
N1 C1 N2 110.6(3) . . ?
N1 C1 H1 124.7 . . ?
N2 C1 H1 124.7 . . ?
C5 C4 C6 117.4(4) . . ?
C5 C4 C3 123.2(3) . . ?
C6 C4 C3 119.3(3) . . ?
C12 C13 C8 120.6(4) . . ?
C12 C13 H13 119.7 . . ?
C8 C13 H13 119.7 . . ?
C2 N3 N2 102.5(3) . . ?
C11 C12 C13 120.6(4) . . ?
C11 C12 H12 119.7 . . ?
C13 C12 H12 119.7 . . ?
C11 C10 C9 120.3(4) . . ?
C11 C10 H10 119.8 . . ?
C9 C10 H10 119.8 . . ?
C12 C11 C10 119.7(4) . . ?
C12 C11 H11 120.1 . . ?
C10 C11 H11 120.1 . . ?
N2 C3 C4 113.7(3) . . ?
N2 C3 H3A 108.8 . . ?
C4 C3 H3A 108.8 . . ?
N2 C3 H3B 108.8 . . ?
C4 C3 H3B 108.8 . . ?
H3A C3 H3B 107.7 . . ?
C14 O5 H5A 109.5 . . ?
C16 C15 C20 119.2(4) . . ?
C16 C15 C14 121.3(4) . . ?
C20 C15 C14 119.4(4) . . ?
C15 C20 C19 119.8(5) . . ?
C15 C20 H20 120.1 . . ?
C19 C20 H20 120.1 . . ?
C18 C19 C20 120.2(5) . . ?
C18 C19 H19 119.9 . . ?
C20 C19 H19 119.9 . . ?
C15 C16 C17 120.5(4) . . ?
C15 C16 H16 119.7 . . ?
C17 C16 H16 119.7 . . ?
C17 C18 C19 119.8(5) . . ?
C17 C18 H18 120.1 . . ?
C19 C18 H18 120.1 . . ?
O4 C14 O5 123.7(4) . . ?
O4 C14 C15 123.8(4) . . ?
O5 C14 C15 112.5(4) . . ?
C18 C17 C16 120.4(5) . . ?
C18 C17 H17 119.8 . . ?
C16 C17 H17 119.8 . . ?

loop_
_geom_bond_atom_site_label_1
_geom_bond_atom_site_label_2
_geom_bond_distance
_geom_bond_site_symmetry_2
_geom_bond_publ_flag
Co1 O2 2.105(2) 3_665 ?
Co1 O2 2.105(2) . ?
Co1 O1 2.115(2) . ?
Co1 O1 2.115(2) 3_665 ?
Co1 N1 2.126(3) . ?
Co1 N1 2.126(3) 3_665 ?
O2 C7 1.268(4) . ?
O3 C7 1.249(4) . ?
O1 H1A 0.8541 . ?
O1 H1B 0.9976 . ?
N1 C1 1.308(5) . ?
N1 C2 1.345(5) . ?
C9 C8 1.380(5) . ?
C9 C10 1.388(6) . ?
C9 H9 0.9300 . ?
N2 C1 1.320(5) . ?
N2 N3 1.351(5) . ?
N2 C3 1.452(5) . ?
C8 C13 1.384(5) . ?
C8 C7 1.497(5) . ?
C2 N3 1.314(6) . ?
C2 H2 0.9300 . ?
C6 C5 1.368(6) 3_765 ?
C6 C4 1.386(5) . ?
C6 H6 0.9300 . ?
C5 C4 1.385(5) . ?
C5 C6 1.368(6) 3_765 ?
C5 H5 0.9300 . ?
C1 H1 0.9300 . ?
C4 C3 1.496(5) . ?
C13 C12 1.373(6) . ?
C13 H13 0.9300 . ?
C12 C11 1.361(7) . ?
C12 H12 0.9300 . ?
C10 C11 1.367(7) . ?
C10 H10 0.9300 . ?
C11 H11 0.9300 . ?
C3 H3A 0.9700 . ?
C3 H3B 0.9700 . ?
O4 C14 1.201(5) . ?
O5 C14 1.314(5) . ?
O5 H5A 0.8200 . ?
C15 C16 1.373(6) . ?
C15 C20 1.390(6) . ?
C15 C14 1.488(6) . ?
C20 C19 1.381(7) . ?
C20 H20 0.9300 . ?
C19 C18 1.377(8) . ?
C19 H19 0.9300 . ?
C16 C17 1.375(6) . ?
C16 H16 0.9300 . ?
C18 C17 1.365(8) . ?
C18 H18 0.9300 . ?
C17 H17 0.9300 . ?
